data_7030193
loop_
_publ_author_name
'Gao, Chun-Yan'
'Qiao, Xin'
'Ma, Zhong-Ying'
'Wang, Zhi-Gang'
'Lu, Jing'
'Tian, Jin-Lei'
'Xu, Jing-Yuan'
'Yan, Shi-Ping'

_publ_section_title
;
 Synthesis, characterization, DNA binding and cleavage, BSA interaction
 and anticancer activity of dinuclear zinc complexes.
;
_journal_issue 39
_journal_name_full 'Dalton transactions (Cambridge, England : 2003)'
_journal_page_first 12220
_journal_page_last 12232
_journal_paper_doi 10.1039/c2dt31306e
_journal_volume 41
_journal_year 2012
_chemical_formula_sum 'C31 H35 Cl2 N5 O2'
_chemical_formula_weight 580.54
_chemical_name_systematic
;
?
;
_space_group_IT_number 14
_symmetry_cell_setting monoclinic
_symmetry_space_group_name_Hall '-P 2yn'
_symmetry_space_group_name_H-M 'P 1 21/n 1'
_atom_sites_solution_hydrogens geom
_atom_sites_solution_primary direct
_atom_sites_solution_secondary difmap
_audit_creation_method SHELXL-97
_cell_angle_alpha 90.00
_cell_angle_beta 97.932(14)
_cell_angle_gamma 90.00
_cell_formula_units_Z 4
_cell_length_a 14.573(10)
_cell_length_b 11.493(8)
_cell_length_c 17.074(13)
_cell_measurement_reflns_used 7447
_cell_measurement_temperature 113(2)
_cell_measurement_theta_max 26.0
_cell_measurement_theta_min 1.7
_cell_volume 2832(4)
_computing_cell_refinement 'Bruker XSCANS'
_computing_data_collection 'Bruker XSCANS'
_computing_data_reduction 'Bruker SHELXTL'
_computing_molecular_graphics 'Bruker SHELXTL'
_computing_publication_material 'Bruker SHELXTL'
_computing_structure_refinement 'SHELXL-97 (Sheldrick, 1997)'
_computing_structure_solution 'SHELXS-97 (Sheldrick, 1990)'
_diffrn_ambient_temperature 113(2)
_diffrn_measured_fraction_theta_full 0.998
_diffrn_measured_fraction_theta_max 0.998
_diffrn_measurement_device_type 'Bruker P4'
_diffrn_measurement_method '\w scans'
_diffrn_radiation_monochromator graphite
_diffrn_radiation_source 'fine-focus sealed tube'
_diffrn_radiation_type MoK\a
_diffrn_radiation_wavelength 0.71073
_diffrn_reflns_av_R_equivalents 0.0909
_diffrn_reflns_av_sigmaI/netI 0.1011
_diffrn_reflns_limit_h_max 16
_diffrn_reflns_limit_h_min -17
_diffrn_reflns_limit_k_max 11
_diffrn_reflns_limit_k_min -13
_diffrn_reflns_limit_l_max 20
_diffrn_reflns_limit_l_min -20
_diffrn_reflns_number 18780
_diffrn_reflns_theta_full 25.01
_diffrn_reflns_theta_max 25.01
_diffrn_reflns_theta_min 1.72
_exptl_absorpt_coefficient_mu 0.268
_exptl_absorpt_correction_T_max 0.984
_exptl_absorpt_correction_T_min 0.956
_exptl_absorpt_correction_type multi-scan
_exptl_absorpt_process_details CrystalClear
_exptl_crystal_colour yellow
_exptl_crystal_density_diffrn 1.362
_exptl_crystal_density_method 'not measured'
_exptl_crystal_description Prism
_exptl_crystal_F_000 1224
_exptl_crystal_size_max 0.18
_exptl_crystal_size_mid 0.14
_exptl_crystal_size_min 0.06
_refine_diff_density_max 0.401
_refine_diff_density_min -0.365
_refine_diff_density_rms 0.069
_refine_ls_extinction_method none
_refine_ls_goodness_of_fit_ref 1.161
_refine_ls_hydrogen_treatment mixed
_refine_ls_matrix_type full
_refine_ls_number_parameters 377
_refine_ls_number_reflns 5008
_refine_ls_number_restraints 0
_refine_ls_restrained_S_all 1.161
_refine_ls_R_factor_all 0.1206
_refine_ls_R_factor_gt 0.0882
_refine_ls_shift/su_max 0.010
_refine_ls_shift/su_mean 0.000
_refine_ls_structure_factor_coef Fsqd
_refine_ls_weighting_details 'calc w=1/[\s^2^(Fo^2^)+(0.0590P)^2^+2.0091P] where P=(Fo^2^+2Fc^2^)/3'
_refine_ls_weighting_scheme calc
_refine_ls_wR_factor_gt 0.1718
_refine_ls_wR_factor_ref 0.1884
_reflns_number_gt 3746
_reflns_number_total 5008
_reflns_threshold_expression >2sigma(I)
_cod_data_source_file c2dt31306e.txt
_cod_data_source_block bb
_cod_depositor_comments
;
The following automatic conversions were performed:

'_symmetry_cell_setting' value 'Monoclinic' changed to 'monoclinic'
according to
/usr/data/users/saulius/automatic-downloads/retrospective/RSC/lib/dictionaries/cif_core.dic
dictionary named 'cif_core.dic' version 2.4.2 from
2011-04-26.

'_exptl_absorpt_correction_type' value 'MULTI-SCAN'
changed to 'multi-scan' according to
/usr/data/users/saulius/automatic-downloads/retrospective/RSC/lib/dictionaries/cif_core.dic
dictionary named 'cif_core.dic' version 2.4.2 from 2011-04-26.

Automatic conversion script
Id: cif_fix_values 2281 2013-09-26 08:29:07Z andrius 
;
_cod_original_sg_symbol_H-M P2(1)/n
_cod_database_code 7030193

loop_
_symmetry_equiv_pos_as_xyz
'x, y, z'
'-x+1/2, y+1/2, -z+1/2'
'-x, -y, -z'
'x-1/2, -y-1/2, z-1/2'

loop_
_atom_site_label
_atom_site_type_symbol
_atom_site_fract_x
_atom_site_fract_y
_atom_site_fract_z
_atom_site_U_iso_or_equiv
_atom_site_adp_type
_atom_site_occupancy
_atom_site_symmetry_multiplicity
_atom_site_calc_flag
_atom_site_refinement_flags
Cl1 Cl 0.08663(8) 0.95117(11) 0.23735(7) 0.0340(3) Uani 1 1 d .
Cl2 Cl 0.67886(9) 0.91726(11) 0.48564(7) 0.0385(4) Uani 1 1 d .
O1 O 0.7687(3) 0.4328(3) 0.8301(2) 0.0368(9) Uani 1 1 d .
O2 O 0.7283(3) 0.1965(4) 0.7809(3) 0.0454(10) Uani 1 1 d .
N1 N 0.5085(3) -0.2446(3) -0.0148(2) 0.0293(9) Uani 1 1 d .
H1A H 0.5047 -0.1896 -0.0510 0.035 Uiso 1 1 calc R
N2 N 0.4989(2) -0.0647(3) -0.1199(2) 0.0242(9) Uani 1 1 d .
N3 N 0.6706(2) -0.1839(3) -0.0833(2) 0.0254(9) Uani 1 1 d .
N4 N 0.5336(3) 0.2156(3) 0.3175(2) 0.0288(9) Uani 1 1 d .
H4 H 0.4955 0.2708 0.2976 0.035 Uiso 1 1 calc R
N5 N 0.5906(3) 0.1472(3) 0.5189(2) 0.0291(9) Uani 1 1 d .
H5 H 0.6094 0.0774 0.5071 0.035 Uiso 1 1 calc R
C1 C 0.4419(3) -0.2570(4) 0.0321(3) 0.0319(12) Uani 1 1 d .
H1 H 0.3900 -0.2063 0.0246 0.038 Uiso 1 1 calc R
C2 C 0.4465(3) -0.3409(4) 0.0908(3) 0.0332(12) Uani 1 1 d .
H2 H 0.3991 -0.3466 0.1236 0.040 Uiso 1 1 calc R
C3 C 0.5214(3) -0.4166(4) 0.1009(3) 0.0329(12) Uani 1 1 d .
H3 H 0.5258 -0.4753 0.1405 0.039 Uiso 1 1 calc R
C4 C 0.5898(3) -0.4051(4) 0.0524(3) 0.0295(11) Uani 1 1 d .
H4A H 0.6417 -0.4559 0.0584 0.035 Uiso 1 1 calc R
C5 C 0.5817(3) -0.3188(4) -0.0049(3) 0.0232(10) Uani 1 1 d .
C6 C 0.6523(3) -0.3040(4) -0.0620(3) 0.0271(11) Uani 1 1 d .
H6A H 0.7114 -0.3398 -0.0381 0.033 Uiso 1 1 calc R
H6B H 0.6303 -0.3476 -0.1110 0.033 Uiso 1 1 calc R
C7 C 0.4265(3) 0.0100(4) -0.1232(3) 0.0236(10) Uani 1 1 d .
H7 H 0.3828 0.0007 -0.0871 0.028 Uiso 1 1 calc R
C8 C 0.4149(3) 0.0989(4) -0.1774(3) 0.0287(11) Uani 1 1 d .
H8 H 0.3638 0.1505 -0.1793 0.034 Uiso 1 1 calc R
C9 C 0.4797(3) 0.1117(4) -0.2296(3) 0.0335(12) Uani 1 1 d .
H9 H 0.4731 0.1722 -0.2679 0.040 Uiso 1 1 calc R
C10 C 0.5541(3) 0.0353(4) -0.2254(3) 0.0284(11) Uani 1 1 d .
H10 H 0.5991 0.0444 -0.2602 0.034 Uiso 1 1 calc R
C11 C 0.5626(3) -0.0536(4) -0.1707(3) 0.0244(10) Uani 1 1 d .
C12 C 0.6402(3) -0.1434(4) -0.1632(3) 0.0271(11) Uani 1 1 d .
H12A H 0.6192 -0.2113 -0.1965 0.033 Uiso 1 1 calc R
H12B H 0.6941 -0.1092 -0.1844 0.033 Uiso 1 1 calc R
C13 C 0.7201(3) -0.1077(4) -0.0284(3) 0.0222(10) Uani 1 1 d .
C14 C 0.7359(3) 0.0093(4) -0.0477(3) 0.0231(10) Uani 1 1 d .
H14 H 0.7168 0.0363 -0.1000 0.028 Uiso 1 1 calc R
C15 C 0.7792(3) 0.0857(4) 0.0091(3) 0.0240(10) Uani 1 1 d .
H15 H 0.7886 0.1642 -0.0053 0.029 Uiso 1 1 calc R
C16 C 0.8091(3) 0.0503(4) 0.0863(3) 0.0238(10) Uani 1 1 d .
C17 C 0.7981(3) -0.0673(4) 0.1037(3) 0.0253(10) Uani 1 1 d .
H17 H 0.8214 -0.0949 0.1551 0.030 Uiso 1 1 calc R
C18 C 0.7543(3) -0.1452(4) 0.0485(2) 0.0242(10) Uani 1 1 d .
H18 H 0.7475 -0.2244 0.0627 0.029 Uiso 1 1 calc R
C19 C 0.8442(3) 0.1371(4) 0.1510(3) 0.0271(11) Uani 1 1 d .
H19A H 0.8640 0.2095 0.1268 0.033 Uiso 1 1 calc R
H19B H 0.8985 0.1041 0.1851 0.033 Uiso 1 1 calc R
C20 C 0.7680(3) 0.1650(4) 0.2012(3) 0.0253(10) Uani 1 1 d .
C21 C 0.7557(3) 0.0984(4) 0.2670(3) 0.0283(11) Uani 1 1 d .
H21 H 0.7999 0.0400 0.2844 0.034 Uiso 1 1 calc R
C22 C 0.6802(3) 0.1147(4) 0.3082(3) 0.0286(11) Uani 1 1 d .
H22 H 0.6743 0.0683 0.3533 0.034 Uiso 1 1 calc R
C23 C 0.6137(3) 0.1985(4) 0.2835(3) 0.0250(10) Uani 1 1 d .
C24 C 0.6263(3) 0.2690(4) 0.2172(3) 0.0266(11) Uani 1 1 d .
H24 H 0.5825 0.3281 0.2002 0.032 Uiso 1 1 calc R
C25 C 0.7019(3) 0.2522(4) 0.1771(3) 0.0296(11) Uani 1 1 d .
H25 H 0.7093 0.2999 0.1330 0.035 Uiso 1 1 calc R
C26 C 0.5079(3) 0.1495(4) 0.3833(3) 0.0315(11) Uani 1 1 d .
H26A H 0.5368 0.0716 0.3835 0.038 Uiso 1 1 calc R
H26B H 0.4398 0.1385 0.3753 0.038 Uiso 1 1 calc R
C27 C 0.5361(3) 0.2059(4) 0.4629(3) 0.0260(11) Uani 1 1 d .
C28 C 0.5062(3) 0.3167(4) 0.4817(3) 0.0334(12) Uani 1 1 d .
H28 H 0.4674 0.3606 0.4433 0.040 Uiso 1 1 calc R
C29 C 0.5333(3) 0.3627(4) 0.5566(3) 0.0326(12) Uani 1 1 d .
H29 H 0.5131 0.4381 0.5693 0.039 Uiso 1 1 calc R
C30 C 0.5902(3) 0.2980(4) 0.6131(3) 0.0310(11) Uani 1 1 d .
H30 H 0.6087 0.3287 0.6645 0.037 Uiso 1 1 calc R
C31 C 0.6189(3) 0.1891(4) 0.5934(3) 0.0315(12) Uani 1 1 d .
H31 H 0.6577 0.1437 0.6309 0.038 Uiso 1 1 calc R
H2W H 0.719(4) 0.463(5) 0.812(4) 0.06(2) Uiso 1 1 d .
H1W H 0.770(4) 0.435(5) 0.884(4) 0.07(2) Uiso 1 1 d .
H4W H 0.740(5) 0.276(8) 0.798(5) 0.12(3) Uiso 1 1 d .
H3W H 0.778(5) 0.160(7) 0.782(4) 0.10(3) Uiso 1 1 d .

loop_
_atom_site_aniso_label
_atom_site_aniso_U_11
_atom_site_aniso_U_22
_atom_site_aniso_U_33
_atom_site_aniso_U_23
_atom_site_aniso_U_13
_atom_site_aniso_U_12
Cl1 0.0383(7) 0.0316(7) 0.0319(7) 0.0022(5) 0.0045(5) -0.0015(5)
Cl2 0.0524(8) 0.0323(7) 0.0324(7) -0.0002(6) 0.0115(6) 0.0043(6)
O1 0.036(2) 0.045(2) 0.031(2) 0.0026(18) 0.0071(18) 0.0044(18)
O2 0.041(2) 0.041(3) 0.055(3) 0.003(2) 0.011(2) -0.002(2)
N1 0.034(2) 0.029(2) 0.025(2) 0.0059(18) 0.0055(18) -0.0004(18)
N2 0.024(2) 0.024(2) 0.025(2) -0.0043(17) 0.0049(17) -0.0029(16)
N3 0.027(2) 0.030(2) 0.0199(19) 0.0006(17) 0.0051(17) -0.0001(17)
N4 0.032(2) 0.032(2) 0.023(2) 0.0020(18) 0.0054(18) 0.0060(18)
N5 0.036(2) 0.027(2) 0.026(2) -0.0002(18) 0.0095(19) 0.0001(18)
C1 0.025(3) 0.037(3) 0.035(3) 0.000(2) 0.008(2) 0.003(2)
C2 0.032(3) 0.039(3) 0.029(3) 0.005(2) 0.007(2) -0.002(2)
C3 0.037(3) 0.028(3) 0.032(3) 0.010(2) 0.000(2) -0.007(2)
C4 0.028(3) 0.030(3) 0.030(3) 0.001(2) -0.001(2) 0.000(2)
C5 0.022(2) 0.024(3) 0.021(2) -0.0033(19) -0.0028(19) -0.0009(19)
C6 0.029(3) 0.024(3) 0.028(2) -0.005(2) 0.005(2) 0.004(2)
C7 0.023(2) 0.023(2) 0.025(2) -0.004(2) 0.0033(19) 0.0001(19)
C8 0.030(3) 0.024(3) 0.033(3) -0.002(2) 0.005(2) -0.001(2)
C9 0.037(3) 0.036(3) 0.027(3) 0.005(2) 0.002(2) -0.003(2)
C10 0.030(3) 0.031(3) 0.026(2) 0.002(2) 0.008(2) -0.004(2)
C11 0.025(2) 0.030(3) 0.019(2) -0.004(2) 0.0033(19) -0.003(2)
C12 0.025(2) 0.035(3) 0.022(2) -0.005(2) 0.003(2) 0.001(2)
C13 0.017(2) 0.028(3) 0.022(2) -0.003(2) 0.0050(19) -0.0004(19)
C14 0.027(2) 0.024(2) 0.019(2) 0.0045(19) 0.0033(19) 0.002(2)
C15 0.024(2) 0.022(3) 0.028(2) 0.002(2) 0.010(2) -0.0008(19)
C16 0.021(2) 0.031(3) 0.020(2) -0.002(2) 0.0053(19) 0.0003(19)
C17 0.028(2) 0.029(3) 0.020(2) 0.000(2) 0.009(2) 0.004(2)
C18 0.026(2) 0.028(3) 0.020(2) -0.001(2) 0.006(2) 0.003(2)
C19 0.030(3) 0.029(3) 0.023(2) 0.000(2) 0.004(2) -0.002(2)
C20 0.029(3) 0.024(3) 0.022(2) -0.006(2) 0.002(2) -0.006(2)
C21 0.033(3) 0.025(3) 0.025(3) -0.003(2) 0.002(2) 0.001(2)
C22 0.038(3) 0.029(3) 0.018(2) 0.000(2) 0.003(2) -0.006(2)
C23 0.029(2) 0.026(3) 0.020(2) -0.004(2) 0.005(2) -0.005(2)
C24 0.032(3) 0.023(3) 0.025(2) 0.000(2) 0.004(2) 0.002(2)
C25 0.035(3) 0.029(3) 0.025(3) 0.001(2) 0.006(2) -0.001(2)
C26 0.031(3) 0.037(3) 0.027(3) 0.000(2) 0.004(2) -0.002(2)
C27 0.023(2) 0.029(3) 0.027(2) 0.000(2) 0.008(2) 0.000(2)
C28 0.030(3) 0.042(3) 0.028(3) 0.004(2) 0.005(2) 0.002(2)
C29 0.035(3) 0.033(3) 0.032(3) -0.001(2) 0.011(2) 0.000(2)
C30 0.031(3) 0.032(3) 0.033(3) -0.010(2) 0.013(2) -0.004(2)
C31 0.031(3) 0.040(3) 0.024(2) 0.004(2) 0.006(2) -0.002(2)

loop_
_atom_type_symbol
_atom_type_description
_atom_type_scat_dispersion_real
_atom_type_scat_dispersion_imag
_atom_type_scat_source
C C 0.0033 0.0016 'International Tables Vol C Tables 4.2.6.8 and 6.1.1.4'
H H 0.0000 0.0000 'International Tables Vol C Tables 4.2.6.8 and 6.1.1.4'
N N 0.0061 0.0033 'International Tables Vol C Tables 4.2.6.8 and 6.1.1.4'
O O 0.0106 0.0060 'International Tables Vol C Tables 4.2.6.8 and 6.1.1.4'
Cl Cl 0.1484 0.1585 'International Tables Vol C Tables 4.2.6.8 and 6.1.1.4'

loop_
_geom_angle_atom_site_label_1
_geom_angle_atom_site_label_2
_geom_angle_atom_site_label_3
_geom_angle
C1 N1 C5 118.5(4)
C7 N2 C11 120.6(4)
C13 N3 C12 119.2(4)
C13 N3 C6 121.1(4)
C12 N3 C6 119.6(4)
C23 N4 C26 125.0(4)
C27 N5 C31 124.0(4)
N1 C1 C2 122.4(4)
C3 C2 C1 119.0(4)
C4 C3 C2 118.9(4)
C3 C4 C5 119.4(4)
N1 C5 C4 121.7(4)
N1 C5 C6 116.0(4)
C4 C5 C6 122.2(4)
N3 C6 C5 115.4(3)
N2 C7 C8 121.4(4)
C7 C8 C9 118.6(4)
C10 C9 C8 119.6(4)
C11 C10 C9 120.0(4)
N2 C11 C10 119.7(4)
N2 C11 C12 116.5(4)
C10 C11 C12 123.7(4)
N3 C12 C11 115.0(3)
N3 C13 C18 120.9(4)
N3 C13 C14 121.5(4)
C18 C13 C14 117.5(4)
C15 C14 C13 120.7(4)
C16 C15 C14 121.9(4)
C15 C16 C17 117.0(4)
C15 C16 C19 121.7(4)
C17 C16 C19 121.1(4)
C18 C17 C16 122.3(4)
C17 C18 C13 120.4(4)
C16 C19 C20 110.3(4)
C21 C20 C25 117.9(4)
C21 C20 C19 121.5(4)
C25 C20 C19 120.3(4)
C20 C21 C22 122.0(4)
C23 C22 C21 120.3(4)
N4 C23 C22 124.2(4)
N4 C23 C24 117.4(4)
C22 C23 C24 118.3(4)
C25 C24 C23 120.7(4)
C24 C25 C20 120.7(4)
N4 C26 C27 113.9(4)
N5 C27 C28 117.9(4)
N5 C27 C26 119.2(4)
C28 C27 C26 122.9(4)
C29 C28 C27 120.0(5)
C28 C29 C30 120.0(5)
C31 C30 C29 119.1(5)
N5 C31 C30 119.0(5)

loop_
_geom_bond_atom_site_label_1
_geom_bond_atom_site_label_2
_geom_bond_distance
N1 C1 1.348(5)
N1 C5 1.358(6)
N2 C7 1.356(5)
N2 C11 1.361(5)
N3 C13 1.407(6)
N3 C12 1.452(6)
N3 C6 1.461(6)
N4 C23 1.387(5)
N4 C26 1.447(6)
N5 C27 1.337(6)
N5 C31 1.370(6)
C1 C2 1.387(7)
C2 C3 1.387(7)
C3 C4 1.387(6)
C4 C5 1.387(6)
C5 C6 1.521(6)
C7 C8 1.374(6)
C8 C9 1.393(6)
C9 C10 1.388(6)
C10 C11 1.378(6)
C11 C12 1.524(6)
C13 C18 1.406(6)
C13 C14 1.411(6)
C14 C15 1.393(6)
C15 C16 1.391(6)
C16 C17 1.398(6)
C16 C19 1.523(6)
C17 C18 1.391(6)
C19 C20 1.527(6)
C20 C21 1.391(6)
C20 C25 1.411(6)
C21 C22 1.398(6)
C22 C23 1.390(6)
C23 C24 1.425(6)
C24 C25 1.389(6)
C26 C27 1.511(6)
C27 C28 1.397(6)
C28 C29 1.389(7)
C29 C30 1.397(7)
C30 C31 1.376(6)
